data_4124232
loop_
_publ_author_name
'Zheng, Peng-Fei'
'Ouyang, Qin'
'Niu, Sheng-Li'
'Shuai, Li'
'Yuan, Yi'
'Jiang, Kun'
'Liu, Tian-Yu'
'Chen, Ying-Chun'

_publ_section_title
;
 Enantioselective [4 + 1] Annulation Reactions of \a-Substituted Ammonium
 Ylides To Construct Spirocyclic Oxindoles.
;
_journal_issue 29
_journal_name_full 'Journal of the American Chemical Society'
_journal_page_first 9390
_journal_page_last 9399
_journal_paper_doi 10.1021/jacs.5b04792
_journal_volume 137
_journal_year 2015
_chemical_absolute_configuration ad
_chemical_formula_sum 'C28 H26 N2 O5 S'
_chemical_formula_weight 502.57
_chemical_name_systematic
;
 ?
;
_space_group_crystal_system orthorhombic
_space_group_IT_number 19
_space_group_name_Hall 'P 2ac 2ab'
_space_group_name_H-M_alt 'P 21 21 21'
_symmetry_space_group_name_Hall 'P 2ac 2ab'
_symmetry_space_group_name_H-M 'P 21 21 21'
_atom_sites_solution_hydrogens geom
_audit_creation_method SHELXL-2013
_cell_angle_alpha 90
_cell_angle_beta 90
_cell_angle_gamma 90
_cell_formula_units_Z 4
_cell_length_a 8.6152(6)
_cell_length_b 9.5235(5)
_cell_length_c 32.448(2)
_cell_measurement_reflns_used 3022
_cell_measurement_temperature 290(2)
_cell_measurement_theta_max 29.0976
_cell_measurement_theta_min 3.2433
_cell_volume 2662.3(3)
_computing_cell_refinement 'CrysAlisPro (Agilent Technologies)'
_computing_data_collection 'CrysAlisPro (Agilent Technologies)'
_computing_data_reduction 'CrysAlisPro (Agilent Technologies)'
_computing_molecular_graphics 'Ortep-3 (L. J. Farrugia, 2001)'
_computing_publication_material SHELXL-2013
_computing_structure_refinement 'SHELXL-2013 (Sheldrick, 2013)'
_computing_structure_solution 'SHELXS-97 (Sheldrick, 1997)'
_diffrn_ambient_temperature 290(2)
_diffrn_detector_area_resol_mean 15.9149
_diffrn_measured_fraction_theta_full 0.996
_diffrn_measured_fraction_theta_max 0.875
_diffrn_measurement_device_type 'Gemini S Ultra, Agilent Technologies'
_diffrn_measurement_method '\w scans'
_diffrn_radiation_type MoK\a
_diffrn_radiation_wavelength 0.71073
_diffrn_reflns_av_R_equivalents 0.0448
_diffrn_reflns_av_unetI/netI 0.0654
_diffrn_reflns_laue_measured_fraction_full 0.996
_diffrn_reflns_laue_measured_fraction_max 0.875
_diffrn_reflns_limit_h_max 11
_diffrn_reflns_limit_h_min -10
_diffrn_reflns_limit_k_max 12
_diffrn_reflns_limit_k_min -7
_diffrn_reflns_limit_l_max 41
_diffrn_reflns_limit_l_min -27
_diffrn_reflns_number 12749
_diffrn_reflns_point_group_measured_fraction_full 0.998
_diffrn_reflns_point_group_measured_fraction_max 0.854
_diffrn_reflns_theta_full 25.242
_diffrn_reflns_theta_max 29.162
_diffrn_reflns_theta_min 3.250
_diffrn_source 'Enhance (Mo) X-ray Source'
_exptl_absorpt_coefficient_mu 0.161
_exptl_absorpt_correction_T_max 1.00000
_exptl_absorpt_correction_T_min 0.63316
_exptl_absorpt_correction_type multi-scan
_exptl_absorpt_process_details
;
CrysAlisPro, Agilent Technologies,
Version 1.171.36.21 (release 14-08-2012 CrysAlis171 .NET)
(compiled Sep 14 2012,17:21:16)
Empirical absorption correction using spherical harmonics,
 implemented in SCALE3 ABSPACK scaling algorithm.
;
_exptl_crystal_colour colorless
_exptl_crystal_density_diffrn 1.254
_exptl_crystal_description block
_exptl_crystal_F_000 1056
_exptl_crystal_size_max 0.390
_exptl_crystal_size_mid 0.380
_exptl_crystal_size_min 0.300
_refine_diff_density_max 0.197
_refine_diff_density_min -0.264
_refine_diff_density_rms 0.048
_refine_ls_abs_structure_details
;
 Flack x determined using 1265 quotients [(I+)-(I-)]/[(I+)+(I-)]
 (Parsons and Flack (2004), Acta Cryst. A60, s61).
;
_refine_ls_abs_structure_Flack -0.02(10)
_refine_ls_extinction_method none
_refine_ls_goodness_of_fit_ref 1.035
_refine_ls_hydrogen_treatment constr
_refine_ls_matrix_type full
_refine_ls_number_parameters 325
_refine_ls_number_reflns 6125
_refine_ls_number_restraints 0
_refine_ls_restrained_S_all 1.035
_refine_ls_R_factor_all 0.1008
_refine_ls_R_factor_gt 0.0665
_refine_ls_shift/su_max 0.000
_refine_ls_shift/su_mean 0.000
_refine_ls_structure_factor_coef Fsqd
_refine_ls_weighting_details 'w=1/[\s^2^(Fo^2^)+(0.0820P)^2^+0.2608P] where P=(Fo^2^+2Fc^2^)/3'
_refine_ls_weighting_scheme calc
_refine_ls_wR_factor_gt 0.1592
_refine_ls_wR_factor_ref 0.1806
_reflns_Friedel_coverage 0.722
_reflns_friedel_fraction_full 1.000
_reflns_friedel_fraction_max 0.826
_reflns_number_gt 4115
_reflns_number_total 6125
_reflns_threshold_expression 'I > 2\s(I)'
_cod_data_source_file ja5b04792_si_002.cif
_cod_data_source_block 3a
_cod_original_cell_volume 2662.2(3)
_cod_database_code 4124232
_shelx_space_group_comment
;
The symmetry employed for this shelxl refinement is uniquely defined
by the following loop, which should always be used as a source of
symmetry information in preference to the above space-group names.
They are only intended as comments.
;
_shelx_estimated_absorpt_t_min 0.940
_shelx_estimated_absorpt_t_max 0.953
_shelxl_version_number 2013-4

loop_
_space_group_symop_operation_xyz
'x, y, z'
'-x+1/2, -y, z+1/2'
'x+1/2, -y+1/2, -z'
'-x, y+1/2, -z+1/2'

loop_
_atom_site_label
_atom_site_type_symbol
_atom_site_fract_x
_atom_site_fract_y
_atom_site_fract_z
_atom_site_U_iso_or_equiv
_atom_site_adp_type
_atom_site_occupancy
_atom_site_site_symmetry_order
_atom_site_calc_flag
_atom_site_refinement_flags_posn
_atom_site_refinement_flags_adp
S1 S 0.30610(15) 0.95305(12) 0.33393(3) 0.0497(3) Uani 1 1 d . .
O4 O 0.3326(4) 0.8730(4) 0.29721(9) 0.0605(9) Uani 1 1 d . .
N2 N 0.2945(5) 0.8321(3) 0.37061(10) 0.0489(9) Uani 1 1 d . .
O3 O 0.2194(8) 0.8272(4) 0.49845(11) 0.1099(19) Uani 1 1 d . .
O5 O 0.1758(4) 1.0455(4) 0.33587(11) 0.0653(9) Uani 1 1 d . .
O1 O 0.5331(5) 0.6235(4) 0.34555(12) 0.0688(10) Uani 1 1 d . .
C11 C 0.2698(5) 0.8556(4) 0.41294(13) 0.0474(11) Uani 1 1 d . .
O2 O 0.2080(8) 0.5975(4) 0.49102(12) 0.1130(19) Uani 1 1 d . .
N1 N 0.3373(6) 0.5536(4) 0.30195(13) 0.0637(12) Uani 1 1 d . .
C10 C 0.2410(6) 0.7359(5) 0.43249(14) 0.0551(13) Uani 1 1 d . .
C5 C 0.1251(6) 0.6598(5) 0.33185(16) 0.0531(12) Uani 1 1 d . .
C12 C 0.2885(7) 1.0001(4) 0.43013(14) 0.0543(13) Uani 1 1 d . .
C4 C 0.1771(7) 0.5807(5) 0.29823(16) 0.0621(14) Uani 1 1 d . .
C7 C 0.2619(6) 0.6829(4) 0.35989(14) 0.0485(11) Uani 1 1 d . .
C26 C 0.6013(7) 1.2703(5) 0.3521(2) 0.0717(17) Uani 1 1 d . .
H26 H 0.5955 1.3674 0.3545 0.086 Uiso 1 1 calc R U
C8 C 0.3979(7) 0.6186(5) 0.33591(17) 0.0546(12) Uani 1 1 d . .
C22 C 0.4748(6) 1.0502(5) 0.34458(14) 0.0485(11) Uani 1 1 d . .
C24 C 0.7508(7) 1.0611(5) 0.3486(2) 0.0702(15) Uani 1 1 d . .
H24 H 0.8465 1.0159 0.3486 0.084 Uiso 1 1 calc R U
C25 C 0.7457(7) 1.2065(5) 0.35221(19) 0.0669(15) Uani 1 1 d . .
C9 C 0.2461(7) 0.6132(5) 0.40314(14) 0.0592(14) Uani 1 1 d . .
H9A H 0.1518 0.5580 0.4049 0.071 Uiso 1 1 calc R U
H9B H 0.3344 0.5531 0.4089 0.071 Uiso 1 1 calc R U
C27 C 0.4661(7) 1.1941(5) 0.34844(19) 0.0649(15) Uani 1 1 d . .
H27 H 0.3703 1.2391 0.3486 0.078 Uiso 1 1 calc R U
C3 C 0.0773(9) 0.5416(8) 0.2676(2) 0.094(2) Uani 1 1 d . .
H3 H 0.1111 0.4865 0.2457 0.113 Uiso 1 1 calc R U
C23 C 0.6173(6) 0.9825(5) 0.34522(17) 0.0583(13) Uani 1 1 d . .
H23 H 0.6226 0.8851 0.3434 0.070 Uiso 1 1 calc R U
C17 C 0.1644(9) 1.0924(6) 0.4321(2) 0.0847(19) Uani 1 1 d . .
H17 H 0.0673 1.0657 0.4223 0.102 Uiso 1 1 calc R U
C6 C -0.0275(7) 0.7002(6) 0.33385(19) 0.0663(14) Uani 1 1 d . .
H6 H -0.0636 0.7520 0.3562 0.080 Uiso 1 1 calc R U
C16 C 0.1862(13) 1.2251(7) 0.4488(2) 0.104(3) Uani 1 1 d . .
H16 H 0.1033 1.2874 0.4504 0.125 Uiso 1 1 calc R U
C14 C 0.4511(13) 1.1752(8) 0.4612(2) 0.104(3) Uani 1 1 d . .
H14 H 0.5473 1.2034 0.4712 0.125 Uiso 1 1 calc R U
C19 C 0.2216(8) 0.7115(5) 0.47662(16) 0.0702(16) Uani 1 1 d . .
C13 C 0.4310(8) 1.0440(6) 0.44460(17) 0.0724(16) Uani 1 1 d . .
H13 H 0.5154 0.9832 0.4431 0.087 Uiso 1 1 calc R U
C2 C -0.0751(9) 0.5861(9) 0.2699(3) 0.104(2) Uani 1 1 d . .
H2 H -0.1435 0.5628 0.2488 0.124 Uiso 1 1 calc R U
C20 C 0.2112(15) 0.8136(7) 0.54345(19) 0.135(4) Uani 1 1 d . .
H20A H 0.1077 0.7848 0.5517 0.162 Uiso 1 1 calc R U
H20B H 0.2844 0.7432 0.5529 0.162 Uiso 1 1 calc R U
C21 C 0.2475(14) 0.9455(11) 0.5611(3) 0.162(4) Uani 1 1 d . .
H21A H 0.2408 0.9391 0.5906 0.242 Uiso 1 1 calc R U
H21B H 0.1753 1.0148 0.5513 0.242 Uiso 1 1 calc R U
H21C H 0.3509 0.9721 0.5534 0.242 Uiso 1 1 calc R U
C1 C -0.1272(8) 0.6629(8) 0.3022(2) 0.092(2) Uani 1 1 d . .
H1 H -0.2306 0.6907 0.3032 0.111 Uiso 1 1 calc R U
C15 C 0.3261(16) 1.2635(8) 0.4626(2) 0.117(3) Uani 1 1 d . .
H15 H 0.3388 1.3531 0.4735 0.140 Uiso 1 1 calc R U
C18 C 0.4323(9) 0.4938(8) 0.2696(2) 0.096(2) Uani 1 1 d . .
H18A H 0.3667 0.4539 0.2488 0.144 Uiso 1 1 calc R U
H18B H 0.4976 0.4218 0.2810 0.144 Uiso 1 1 calc R U
H18C H 0.4958 0.5659 0.2577 0.144 Uiso 1 1 calc R U
C28 C 0.8922(9) 1.2911(7) 0.3547(3) 0.112(3) Uani 1 1 d . .
H28A H 0.9801 1.2291 0.3546 0.168 Uiso 1 1 calc R U
H28B H 0.8922 1.3449 0.3798 0.168 Uiso 1 1 calc R U
H28C H 0.8981 1.3534 0.3315 0.168 Uiso 1 1 calc R U

loop_
_atom_site_aniso_label
_atom_site_aniso_U_11
_atom_site_aniso_U_22
_atom_site_aniso_U_33
_atom_site_aniso_U_23
_atom_site_aniso_U_13
_atom_site_aniso_U_12
S1 0.0605(7) 0.0518(6) 0.0368(5) 0.0064(5) 0.0021(6) 0.0021(6)
O4 0.075(2) 0.070(2) 0.0362(17) -0.0027(15) 0.0056(16) -0.0070(19)
N2 0.071(3) 0.0434(18) 0.0318(17) -0.0022(14) 0.0043(19) -0.0007(19)
O3 0.226(6) 0.065(2) 0.038(2) -0.0048(17) 0.027(3) -0.030(3)
O5 0.064(2) 0.066(2) 0.066(2) 0.0126(19) 0.0024(19) 0.0132(18)
O1 0.065(3) 0.068(2) 0.074(3) -0.002(2) 0.002(2) 0.011(2)
C11 0.058(3) 0.050(2) 0.034(2) -0.0041(19) 0.002(2) 0.004(2)
O2 0.233(6) 0.057(2) 0.050(2) 0.0069(18) 0.037(3) -0.009(3)
N1 0.078(3) 0.065(2) 0.048(2) -0.021(2) 0.013(2) 0.003(2)
C10 0.082(4) 0.045(2) 0.038(2) -0.0031(19) 0.006(2) -0.004(2)
C5 0.062(3) 0.056(3) 0.040(2) -0.007(2) 0.006(2) -0.006(2)
C12 0.086(4) 0.042(2) 0.035(2) -0.0005(17) 0.005(3) 0.005(2)
C4 0.072(4) 0.067(3) 0.047(3) -0.015(2) 0.005(3) -0.009(3)
C7 0.062(3) 0.044(2) 0.039(2) -0.0025(17) 0.007(2) 0.000(2)
C26 0.083(4) 0.041(3) 0.091(4) 0.008(3) -0.005(3) 0.006(3)
C8 0.064(3) 0.049(3) 0.051(3) -0.004(2) 0.012(3) 0.001(2)
C22 0.062(3) 0.043(2) 0.041(2) 0.006(2) 0.006(2) 0.003(2)
C24 0.057(3) 0.052(3) 0.101(4) 0.003(3) 0.000(3) 0.001(2)
C25 0.069(4) 0.047(3) 0.085(4) 0.009(3) -0.003(3) -0.004(2)
C9 0.092(4) 0.045(2) 0.040(2) -0.0008(19) 0.007(2) -0.008(3)
C27 0.070(4) 0.047(3) 0.078(4) 0.003(3) 0.001(3) 0.012(3)
C3 0.098(5) 0.118(5) 0.066(4) -0.040(4) 0.005(4) -0.020(5)
C23 0.072(4) 0.040(2) 0.063(3) 0.001(2) -0.001(3) 0.010(2)
C17 0.112(5) 0.071(4) 0.071(4) -0.009(3) 0.007(4) 0.026(4)
C6 0.063(3) 0.075(3) 0.061(3) -0.010(3) 0.010(3) -0.008(3)
C16 0.172(9) 0.071(4) 0.068(4) -0.009(3) 0.011(5) 0.045(5)
C14 0.173(9) 0.075(5) 0.064(4) -0.010(3) -0.006(5) -0.036(5)
C19 0.115(5) 0.054(3) 0.041(3) 0.003(2) 0.017(3) -0.008(3)
C13 0.105(5) 0.055(3) 0.057(3) -0.005(3) -0.008(3) -0.007(3)
C2 0.084(5) 0.141(7) 0.085(5) -0.030(5) -0.015(4) -0.029(5)
C20 0.273(12) 0.089(5) 0.042(3) -0.015(3) 0.035(5) -0.047(6)
C21 0.240(13) 0.165(8) 0.080(6) -0.030(6) 0.032(7) -0.032(9)
C1 0.065(4) 0.121(6) 0.090(5) -0.017(4) -0.005(4) -0.017(4)
C15 0.229(12) 0.056(4) 0.065(4) -0.005(3) 0.000(6) 0.000(7)
C18 0.118(6) 0.106(5) 0.063(4) -0.029(3) 0.027(4) 0.017(4)
C28 0.091(5) 0.069(4) 0.176(9) 0.002(5) -0.013(5) -0.019(4)

loop_
_atom_type_symbol
_atom_type_description
_atom_type_scat_dispersion_real
_atom_type_scat_dispersion_imag
_atom_type_scat_source
C C 0.0033 0.0016 'International Tables Vol C Tables 4.2.6.8 and 6.1.1.4'
H H 0.0000 0.0000 'International Tables Vol C Tables 4.2.6.8 and 6.1.1.4'
N N 0.0061 0.0033 'International Tables Vol C Tables 4.2.6.8 and 6.1.1.4'
O O 0.0106 0.0060 'International Tables Vol C Tables 4.2.6.8 and 6.1.1.4'
S S 0.1246 0.1234 'International Tables Vol C Tables 4.2.6.8 and 6.1.1.4'

loop_
_geom_angle_atom_site_label_1
_geom_angle_atom_site_label_2
_geom_angle_atom_site_label_3
_geom_angle
O5 S1 O4 119.3(2)
O5 S1 N2 110.4(2)
O4 S1 N2 103.69(19)
O5 S1 C22 108.5(2)
O4 S1 C22 108.2(2)
N2 S1 C22 105.9(2)
C11 N2 C7 110.5(3)
C11 N2 S1 126.8(3)
C7 N2 S1 120.4(3)
C19 O3 C20 117.7(4)
C10 C11 N2 111.0(4)
C10 C11 C12 129.3(4)
N2 C11 C12 119.6(4)
C8 N1 C4 111.1(4)
C8 N1 C18 123.1(6)
C4 N1 C18 124.3(5)
C11 C10 C19 128.8(4)
C11 C10 C9 111.0(4)
C19 C10 C9 120.0(4)
C6 C5 C4 119.7(5)
C6 C5 C7 132.9(5)
C4 C5 C7 107.4(4)
C13 C12 C17 118.6(5)
C13 C12 C11 120.1(5)
C17 C12 C11 121.2(5)
C3 C4 C5 120.8(6)
C3 C4 N1 128.9(5)
C5 C4 N1 110.2(4)
N2 C7 C5 115.4(4)
N2 C7 C8 110.8(4)
C5 C7 C8 103.5(4)
N2 C7 C9 102.3(3)
C5 C7 C9 114.4(4)
C8 C7 C9 110.7(4)
C27 C26 C25 122.0(5)
C27 C26 H26 119.0
C25 C26 H26 119.0
O1 C8 N1 126.5(5)
O1 C8 C7 126.2(5)
N1 C8 C7 107.3(5)
C27 C22 C23 120.6(5)
C27 C22 S1 119.8(4)
C23 C22 S1 119.3(3)
C23 C24 C25 121.5(5)
C23 C24 H24 119.3
C25 C24 H24 119.3
C26 C25 C24 117.7(5)
C26 C25 C28 121.4(5)
C24 C25 C28 120.9(6)
C10 C9 C7 104.0(3)
C10 C9 H9A 111.0
C7 C9 H9A 111.0
C10 C9 H9B 111.0
C7 C9 H9B 111.0
H9A C9 H9B 109.0
C26 C27 C22 119.0(5)
C26 C27 H27 120.5
C22 C27 H27 120.5
C4 C3 C2 118.3(6)
C4 C3 H3 120.9
C2 C3 H3 120.9
C24 C23 C22 119.2(4)
C24 C23 H23 120.4
C22 C23 H23 120.4
C12 C17 C16 119.4(7)
C12 C17 H17 120.3
C16 C17 H17 120.3
C5 C6 C1 119.2(6)
C5 C6 H6 120.4
C1 C6 H6 120.4
C15 C16 C17 120.1(8)
C15 C16 H16 119.9
C17 C16 H16 119.9
C15 C14 C13 118.3(8)
C15 C14 H14 120.8
C13 C14 H14 120.8
O2 C19 O3 123.7(5)
O2 C19 C10 122.8(5)
O3 C19 C10 113.5(4)
C14 C13 C12 121.4(7)
C14 C13 H13 119.3
C12 C13 H13 119.3
C1 C2 C3 121.6(7)
C1 C2 H2 119.2
C3 C2 H2 119.2
C21 C20 O3 108.3(6)
C21 C20 H20A 110.0
O3 C20 H20A 110.0
C21 C20 H20B 110.0
O3 C20 H20B 110.0
H20A C20 H20B 108.4
C20 C21 H21A 109.5
C20 C21 H21B 109.5
H21A C21 H21B 109.5
C20 C21 H21C 109.5
H21A C21 H21C 109.5
H21B C21 H21C 109.5
C2 C1 C6 120.4(7)
C2 C1 H1 119.8
C6 C1 H1 119.8
C16 C15 C14 122.1(7)
C16 C15 H15 119.0
C14 C15 H15 119.0
N1 C18 H18A 109.5
N1 C18 H18B 109.5
H18A C18 H18B 109.5
N1 C18 H18C 109.5
H18A C18 H18C 109.5
H18B C18 H18C 109.5
C25 C28 H28A 109.5
C25 C28 H28B 109.5
H28A C28 H28B 109.5
C25 C28 H28C 109.5
H28A C28 H28C 109.5
H28B C28 H28C 109.5

loop_
_geom_bond_atom_site_label_1
_geom_bond_atom_site_label_2
_geom_bond_distance
S1 O5 1.428(3)
S1 O4 1.433(3)
S1 N2 1.659(4)
S1 C22 1.757(5)
N2 C11 1.408(5)
N2 C7 1.490(5)
O3 C19 1.310(6)
O3 C20 1.467(7)
O1 C8 1.207(6)
C11 C10 1.328(6)
C11 C12 1.494(6)
O2 C19 1.188(6)
N1 C8 1.368(7)
N1 C4 1.409(7)
N1 C18 1.447(7)
C10 C19 1.460(7)
C10 C9 1.508(6)
C5 C6 1.371(7)
C5 C4 1.399(6)
C5 C7 1.505(7)
C12 C13 1.379(8)
C12 C17 1.386(8)
C4 C3 1.367(8)
C7 C8 1.534(7)
C7 C9 1.559(6)
C26 C27 1.378(8)
C26 C25 1.384(7)
C26 H26 0.9300
C22 C27 1.378(7)
C22 C23 1.387(6)
C24 C23 1.377(7)
C24 C25 1.390(7)
C24 H24 0.9300
C25 C28 1.500(9)
C9 H9A 0.9700
C9 H9B 0.9700
C27 H27 0.9300
C3 C2 1.381(10)
C3 H3 0.9300
C23 H23 0.9300
C17 C16 1.388(10)
C17 H17 0.9300
C6 C1 1.384(9)
C6 H6 0.9300
C16 C15 1.337(13)
C16 H16 0.9300
C14 C15 1.367(13)
C14 C13 1.372(9)
C14 H14 0.9300
C13 H13 0.9300
C2 C1 1.355(10)
C2 H2 0.9300
C20 C21 1.415(11)
C20 H20A 0.9700
C20 H20B 0.9700
C21 H21A 0.9600
C21 H21B 0.9600
C21 H21C 0.9600
C1 H1 0.9300
C15 H15 0.9300
C18 H18A 0.9600
C18 H18B 0.9600
C18 H18C 0.9600
C28 H28A 0.9600
C28 H28B 0.9600
C28 H28C 0.9600

loop_
_geom_torsion_atom_site_label_1
_geom_torsion_atom_site_label_2
_geom_torsion_atom_site_label_3
_geom_torsion_atom_site_label_4
_geom_torsion
O5 S1 N2 C11 -51.4(5)
O4 S1 N2 C11 179.7(4)
C22 S1 N2 C11 65.9(5)
O5 S1 N2 C7 109.8(4)
O4 S1 N2 C7 -19.2(4)
C22 S1 N2 C7 -133.0(4)
C7 N2 C11 C10 6.9(6)
S1 N2 C11 C10 169.5(4)
C7 N2 C11 C12 -177.1(5)
S1 N2 C11 C12 -14.4(7)
N2 C11 C10 C19 174.5(6)
C12 C11 C10 C19 -1.0(10)
N2 C11 C10 C9 0.8(6)
C12 C11 C10 C9 -174.8(5)
C10 C11 C12 C13 85.4(7)
N2 C11 C12 C13 -89.8(6)
C10 C11 C12 C17 -94.4(7)
N2 C11 C12 C17 90.4(6)
C6 C5 C4 C3 -0.9(9)
C7 C5 C4 C3 179.3(6)
C6 C5 C4 N1 178.7(5)
C7 C5 C4 N1 -1.2(6)
C8 N1 C4 C3 176.0(6)
C18 N1 C4 C3 9.5(10)
C8 N1 C4 C5 -3.5(6)
C18 N1 C4 C5 -170.0(5)
C11 N2 C7 C5 114.0(4)
S1 N2 C7 C5 -49.9(5)
C11 N2 C7 C8 -128.8(4)
S1 N2 C7 C8 67.2(5)
C11 N2 C7 C9 -10.9(5)
S1 N2 C7 C9 -174.8(4)
C6 C5 C7 N2 -53.9(7)
C4 C5 C7 N2 126.0(4)
C6 C5 C7 C8 -175.1(6)
C4 C5 C7 C8 4.8(5)
C6 C5 C7 C9 64.4(7)
C4 C5 C7 C9 -115.7(4)
C4 N1 C8 O1 -174.2(5)
C18 N1 C8 O1 -7.5(9)
C4 N1 C8 C7 6.5(6)
C18 N1 C8 C7 173.2(5)
N2 C7 C8 O1 49.6(7)
C5 C7 C8 O1 173.9(5)
C9 C7 C8 O1 -63.1(6)
N2 C7 C8 N1 -131.1(4)
C5 C7 C8 N1 -6.8(5)
C9 C7 C8 N1 116.2(4)
O5 S1 C22 C27 -7.0(5)
O4 S1 C22 C27 123.8(4)
N2 S1 C22 C27 -125.6(4)
O5 S1 C22 C23 178.9(4)
O4 S1 C22 C23 -50.3(4)
N2 S1 C22 C23 60.3(4)
C27 C26 C25 C24 -0.1(10)
C27 C26 C25 C28 177.9(7)
C23 C24 C25 C26 -0.2(10)
C23 C24 C25 C28 -178.3(6)
C11 C10 C9 C7 -7.5(6)
C19 C10 C9 C7 178.1(5)
N2 C7 C9 C10 10.6(5)
C5 C7 C9 C10 -114.9(5)
C8 C7 C9 C10 128.6(5)
C25 C26 C27 C22 -0.4(9)
C23 C22 C27 C26 1.4(9)
S1 C22 C27 C26 -172.6(4)
C5 C4 C3 C2 2.1(11)
N1 C4 C3 C2 -177.4(6)
C25 C24 C23 C22 1.2(9)
C27 C22 C23 C24 -1.8(8)
S1 C22 C23 C24 172.3(4)
C13 C12 C17 C16 -0.7(9)
C11 C12 C17 C16 179.1(6)
C4 C5 C6 C1 -0.6(8)
C7 C5 C6 C1 179.3(6)
C12 C17 C16 C15 0.5(11)
C20 O3 C19 O2 4.7(12)
C20 O3 C19 C10 -175.9(7)
C11 C10 C19 O2 -174.0(7)
C9 C10 C19 O2 -0.7(10)
C11 C10 C19 O3 6.6(10)
C9 C10 C19 O3 179.9(6)
C15 C14 C13 C12 -0.9(10)
C17 C12 C13 C14 0.9(9)
C11 C12 C13 C14 -178.9(5)
C4 C3 C2 C1 -2.0(12)
C19 O3 C20 C21 166.1(9)
C3 C2 C1 C6 0.6(12)
C5 C6 C1 C2 0.7(10)
C17 C16 C15 C14 -0.6(13)
C13 C14 C15 C16 0.7(12)
